data_9004731
loop_
_publ_author_name
'Tait, K. T.'
'Sokolova, E. V.'
'Hawthorne, F. C.'
'Khomyakov, A. P.'

_publ_section_title
;
 The crystal chemistry of nepheline
 Note: sample 3
;
_journal_name_full 'The Canadian Mineralogist'
_journal_page_first 61
_journal_page_last 70
_journal_paper_doi 10.2113/gscanmin.41.1.61
_journal_volume 41
_journal_year 2003
_chemical_compound_source 'Monte Somma, Italy'
_chemical_formula_sum 'Al3.93 Ca0.06 Fe0.03 K0.88 Na2.94 O16 Si4.04'
_chemical_name_mineral Nepheline
_space_group_IT_number 173
_symmetry_space_group_name_Hall 'P 6c'
_symmetry_space_group_name_H-M 'P 63'
_cell_angle_alpha 90
_cell_angle_beta 90
_cell_angle_gamma 120
_cell_formula_units_Z 2
_cell_length_a 9.9979
_cell_length_b 9.9979
_cell_length_c 8.3852
_cell_volume 725.875
_database_code_amcsd 0005824
_exptl_crystal_density_diffrn 2.661
_cod_original_formula_sum 'K.88 (Na2.94 Ca.06) Al3.93 Si4.04 Fe.03 O16'
_cod_database_code 9004731

loop_
_space_group_symop_operation_xyz
x,y,z
x-y,x,1/2+z
-y,x-y,z
-x,-y,1/2+z
-x+y,-x,z
y,-x+y,1/2+z

loop_
_atom_site_aniso_label
_atom_site_aniso_U_11
_atom_site_aniso_U_22
_atom_site_aniso_U_33
_atom_site_aniso_U_12
_atom_site_aniso_U_13
_atom_site_aniso_U_23
KA 0.01841 0.01841 0.02830 0.00920 0.00000 0.00000
NaB 0.03050 0.02300 0.01900 0.01703 -0.00110 0.00080
CaB 0.03050 0.02300 0.01900 0.01703 -0.00110 0.00080
AlT1 0.00980 0.00980 0.01130 0.00491 0.00000 0.00000
SiT1 0.00980 0.00980 0.01130 0.00491 0.00000 0.00000
SiT2 0.01035 0.01035 0.01070 0.00517 0.00000 0.00000
SiT3 0.00933 0.00965 0.01170 0.00538 -0.00010 -0.00061
AlT4 0.00810 0.00850 0.01170 0.00376 0.00030 -0.00020
SiT4 0.00810 0.00850 0.01170 0.00376 0.00030 -0.00020
FeT4 0.00810 0.00850 0.01170 0.00376 0.00030 -0.00020
O(1) 0.02700 0.04300 0.00880 0.01520 -0.00100 0.00100
O(2) 0.01780 0.04160 0.01120 0.01890 0.00090 0.00110
O(3) 0.00960 0.01240 0.06570 0.00600 -0.00420 0.00320
O(4) 0.01330 0.00970 0.05310 0.00620 -0.00610 -0.00830
O(5) 0.00980 0.01890 0.01510 0.00730 0.00110 -0.00080
O(6) 0.02200 0.01720 0.01750 0.01470 0.00360 0.00400

loop_
_atom_site_label
_atom_site_fract_x
_atom_site_fract_y
_atom_site_fract_z
_atom_site_occupancy
_atom_site_U_iso_or_equiv
_atom_site_type_symbol
_atom_site_attached_hydrogens
KA 0.00000 0.00000 0.01170 0.88000 0.02170 K 0
NaB 0.99817 0.55432 0.51790 0.98000 0.02255 Na 0
CaB 0.99817 0.55432 0.51790 0.02000 0.02255 Ca 0
AlT1 0.66667 0.33333 0.21180 0.99000 0.01030 Al 0
SiT1 0.66667 0.33333 0.21180 0.01000 0.01030 Si 0
SiT2 0.33333 0.66667 0.32226 1.00000 0.01048 Si 0
SiT3 0.75948 0.66603 0.33221 1.00000 0.00994 Si 0
AlT4 0.09289 0.76022 0.20557 0.98000 0.00960 Al 0
SiT4 0.09289 0.76022 0.20557 0.01000 0.00960 Si 0
FeT4 0.09289 0.76022 0.20557 0.01000 0.00960 Fe 0
O(1) 0.36980 0.70210 0.50990 0.33333 0.02730 O 0
O(2) 0.71021 0.68420 0.51110 1.00000 0.02174 O 0
O(3) 0.17348 0.64926 0.26160 1.00000 0.02900 O 0
O(4) 0.65115 0.48976 0.27570 1.00000 0.02510 O 0
O(5) 0.94001 0.71420 0.33410 1.00000 0.01460 O 0
O(6) 0.73421 0.77705 0.21090 1.00000 0.01670 O 0

loop_
_cod_changelog_entry_id
_cod_changelog_entry_author
_cod_changelog_entry_date
_cod_changelog_entry_text
1
;cod-tools version 3.8.0
Id: cif_guess_AMCSD_atom_types 9581 2023-05-17 12:35:41Z saulius
;
2023-05-23T09:16:14+03:00
;Derived atom types and hydrogen counts
from atom names that follow the AMCSD naming convention
(Wat == water, O-H == hydroxyl).
;

loop_
_cod_related_entry_id
_cod_related_entry_database
_cod_related_entry_code
1 AMCSD 0005824
